data_9007573
loop_
_publ_author_name
'Ferraris, G.'
'Franchini-Angela M'

_publ_section_title
;Hydrogen bonding in the crystalline state. Refinement of the crystal
 structure of MgNH4AsO4*6(H2O), arsenstruvite
;
_journal_name_full 'Acta Crystallographica, Section B'
_journal_page_first 859
_journal_page_last 863
_journal_paper_doi 10.1107/S0567740873003456
_journal_volume 29
_journal_year 1973
_chemical_compound_source Synthetic
_chemical_formula_sum 'As H16 Mg N O10'
_chemical_name_mineral Arsenstruvite
_space_group_IT_number 31
_symmetry_space_group_name_Hall 'P 2ac -2'
_symmetry_space_group_name_H-M 'P m n 21'
_cell_angle_alpha 90
_cell_angle_beta 90
_cell_angle_gamma 90
_cell_formula_units_Z 2
_cell_length_a 7.054
_cell_length_b 6.205
_cell_length_c 11.368
_cell_volume 497.578
_database_code_amcsd 0009477
_exptl_crystal_density_diffrn 1.931
_cod_original_formula_sum 'As Mg O10 N H16'
_cod_database_code 9007573

loop_
_space_group_symop_operation_xyz
x,y,z
1/2+x,-y,1/2+z
-x,y,z
1/2-x,-y,1/2+z

loop_
_atom_site_aniso_label
_atom_site_aniso_U_11
_atom_site_aniso_U_22
_atom_site_aniso_U_33
_atom_site_aniso_U_12
_atom_site_aniso_U_13
_atom_site_aniso_U_23
As 0.01520 0.01278 0.01427 0.00000 0.00000 -0.00036
Mg 0.01621 0.01582 0.01696 0.00000 0.00000 -0.00036
O1 0.03204 0.02963 0.01617 0.00000 0.00000 -0.00111
O2 0.02308 0.01418 0.02331 0.00000 0.00000 0.00304
O3 0.02001 0.02343 0.02331 -0.00215 -0.00049 -0.00493
OW1_1 0.06219 0.02304 0.02147 0.00000 0.00000 0.00543
OW1_2 0.01672 0.03622 0.06023 0.00000 0.00000 0.02809
OW3 0.02913 0.03546 0.01938 0.00683 -0.00097 -0.00504
OW4 0.03166 0.02354 0.02835 0.00062 -0.02328 -0.00708
N 0.04699 0.03482 0.02671 0.00000 0.00000 0.00747

loop_
_atom_site_label
_atom_site_fract_x
_atom_site_fract_y
_atom_site_fract_z
_atom_site_occupancy
_atom_site_U_iso_or_equiv
_atom_site_type_symbol
_atom_site_attached_hydrogens
As 0.00000 -0.00588 -0.00050 1.00000 ? As 0
Mg 0.00000 0.37330 0.37170 1.00000 ? Mg 0
O1 0.00000 -0.02360 -0.14900 1.00000 ? O 0
O2 0.00000 -0.25630 0.05740 1.00000 ? O 0
O3 0.19720 0.12340 0.04440 1.00000 ? O 0
OW1_1 0.00000 0.67620 0.28890 1.00000 ? O 0
OW1_2 0.00000 0.07570 0.45970 1.00000 ? O 0
OW3 0.21650 0.26630 0.26250 1.00000 ? O 0
OW4 0.20620 0.47890 0.48630 1.00000 ? O 0
N 0.00000 0.36940 0.73120 1.00000 ? N 0
H1 0.00000 0.27000 0.77100 1.00000 0.01267 H 0
H2 0.00000 0.68400 0.20400 1.00000 0.01646 H 0
H3 0.00000 0.79900 0.31800 1.00000 0.03546 H 0
H4 0.11500 0.02300 0.48500 1.00000 0.02660 H 0
H5 0.17800 0.18700 0.21300 1.00000 0.06079 H 0
H6 0.23600 0.63700 0.50600 1.00000 0.08612 H 0
H7 0.29400 0.20000 0.30200 1.00000 0.00633 H 0
H8 0.31500 0.38000 0.52900 1.00000 0.02786 H 0
H9 0.08000 0.35000 0.68100 0.75000 0.06333 H 0
H10 0.08500 0.45000 0.74000 0.75000 0.06839 H 0

loop_
_cod_changelog_entry_id
_cod_changelog_entry_author
_cod_changelog_entry_date
_cod_changelog_entry_text
1
;cod-tools version 3.8.0
Id: cif_guess_AMCSD_atom_types 9574 2023-05-10 09:00:05Z saulius
;
2023-05-10T18:50:52+03:00
;Derived atom types and hydrogen counts
from atom names that follow the AMCSD naming convention
(Wat == water, O-H == hydroxyl).
;
2
;cod-tools version 3.10.1
Id: cif_fix_AMCSD_atom_labels 10224 2024-08-07 11:09:31Z saulius
;
2024-08-07T19:39:52+03:00
;Changed the following '_atom_site_label' values:
the first duplicated label 'OW1'  converted to 'OW1_1'
duplicated label 'OW1' at index 6 converted to 'OW1_2'
;

loop_
_cod_related_entry_id
_cod_related_entry_database
_cod_related_entry_code
1 AMCSD 0009477
